data_7242507
loop_
_publ_author_name
'Yin, Meng-Ru'
'Yan, Qing-Qing'
'Li, Bin'
'Yong, Guo-Ping'

_publ_section_title
;
 1D ladder and 2D bilayer coordination polymers constructed from a new
 T-shaped ligand: luminescence, magnetic and CO2 gas adsorption properties
;
_journal_issue 17
_journal_name_full CrystEngComm
_journal_page_first 3196
_journal_page_last 3203
_journal_paper_doi 10.1039/D1CE00257K
_journal_volume 23
_journal_year 2021
_chemical_formula_sum 'C18 H12 Co N2 O5'
_chemical_formula_weight 395.23
_space_group_crystal_system orthorhombic
_space_group_IT_number 61
_space_group_name_Hall '-P 2ac 2ab'
_space_group_name_H-M_alt 'P b c a'
_atom_sites_solution_hydrogens mixed
_audit_creation_method SHELXL-2014/7
_audit_update_record
;
2021-02-22 deposited with the CCDC.	2021-03-22 downloaded from the CCDC.
;
_cell_angle_alpha 90
_cell_angle_beta 90
_cell_angle_gamma 90
_cell_formula_units_Z 8
_cell_length_a 6.3178(2)
_cell_length_b 19.3847(8)
_cell_length_c 27.9152(11)
_cell_measurement_reflns_used 2815
_cell_measurement_temperature 293(2)
_cell_measurement_theta_max 70.0821
_cell_measurement_theta_min 4.6328
_cell_volume 3418.7(2)
_computing_structure_refinement 'SHELXL-2014/7 (Sheldrick, 2014)'
_diffrn_ambient_temperature 293(2)
_diffrn_measured_fraction_theta_full 0.991
_diffrn_measured_fraction_theta_max 0.974
_diffrn_measurement_device_type 'SuperNova, Dual, Cu at zero, AtlasS2'
_diffrn_radiation_type CuK\a
_diffrn_radiation_wavelength 1.54184
_diffrn_reflns_av_R_equivalents 0.0515
_diffrn_reflns_av_unetI/netI 0.0784
_diffrn_reflns_Laue_measured_fraction_full 0.991
_diffrn_reflns_Laue_measured_fraction_max 0.974
_diffrn_reflns_limit_h_max 7
_diffrn_reflns_limit_h_min -4
_diffrn_reflns_limit_k_max 23
_diffrn_reflns_limit_k_min -16
_diffrn_reflns_limit_l_max 23
_diffrn_reflns_limit_l_min -33
_diffrn_reflns_number 7698
_diffrn_reflns_point_group_measured_fraction_full 0.991
_diffrn_reflns_point_group_measured_fraction_max 0.974
_diffrn_reflns_theta_full 67.684
_diffrn_reflns_theta_max 70.069
_diffrn_reflns_theta_min 4.562
_exptl_absorpt_coefficient_mu 8.165
_exptl_crystal_colour red
_exptl_crystal_density_diffrn 1.536
_exptl_crystal_description needle
_exptl_crystal_F_000 1608
_refine_diff_density_max 0.845
_refine_diff_density_min -0.565
_refine_diff_density_rms 0.089
_refine_ls_extinction_method none
_refine_ls_goodness_of_fit_ref 1.109
_refine_ls_hydrogen_treatment constr
_refine_ls_matrix_type full
_refine_ls_number_parameters 236
_refine_ls_number_reflns 3158
_refine_ls_number_restraints 0
_refine_ls_restrained_S_all 1.109
_refine_ls_R_factor_all 0.0889
_refine_ls_R_factor_gt 0.0627
_refine_ls_shift/su_max 0.000
_refine_ls_shift/su_mean 0.000
_refine_ls_structure_factor_coef Fsqd
_refine_ls_weighting_details 'w=1/[\s^2^(Fo^2^)+(0.0606P)^2^+1.7391P] where P=(Fo^2^+2Fc^2^)/3'
_refine_ls_weighting_scheme calc
_refine_ls_wR_factor_gt 0.1516
_refine_ls_wR_factor_ref 0.1710
_reflns_Friedel_coverage 0.000
_reflns_number_gt 2289
_reflns_number_total 3158
_reflns_threshold_expression 'I > 2\s(I)'
_cod_data_source_file d1ce00257k2.cif
_cod_data_source_block 3
_cod_depositor_comments 'Adding full bibliography for 7242505--7242508.cif.'
_cod_database_code 7242507
_shelx_shelxl_version_number 2014/7
_shelx_space_group_comment
;
The symmetry employed for this shelxl refinement is uniquely defined
by the following loop, which should always be used as a source of
symmetry information in preference to the above space-group names.
They are only intended as comments.
;

loop_
_space_group_symop_operation_xyz
'x, y, z'
'-x+1/2, -y, z+1/2'
'-x, y+1/2, -z+1/2'
'x+1/2, -y+1/2, -z'
'-x, -y, -z'
'x-1/2, y, -z-1/2'
'x, -y-1/2, z-1/2'
'-x-1/2, y-1/2, z'

loop_
_atom_site_label
_atom_site_type_symbol
_atom_site_fract_x
_atom_site_fract_y
_atom_site_fract_z
_atom_site_U_iso_or_equiv
_atom_site_adp_type
_atom_site_occupancy
_atom_site_site_symmetry_order
_atom_site_calc_flag
_atom_site_refinement_flags_posn
_atom_site_refinement_flags_adp
_atom_site_refinement_flags_occupancy
_atom_site_disorder_assembly
_atom_site_disorder_group
Co1 Co 0.46112(13) 0.21195(4) 0.35542(3) 0.0282(3) Uani 1 1 d . . . . .
O5 O 0.1508(5) 0.24331(18) 0.34948(12) 0.0334(8) Uani 1 1 d . . . . .
H2 H 0.0647 0.2091 0.3548 0.050 Uiso 1 1 d R U . . .
H1 H 0.1260 0.2590 0.3208 0.050 Uiso 1 1 d R U . . .
O2 O 0.6518(5) 0.30487(18) 0.23420(11) 0.0340(8) Uani 1 1 d . . . . .
O1 O 0.5531(6) 0.22503(17) 0.28723(12) 0.0339(8) Uani 1 1 d . . . . .
O3 O -0.0088(6) 0.3126(2) 0.57249(12) 0.0386(9) Uani 1 1 d . . . . .
O4 O 0.2869(6) 0.31490(19) 0.61323(12) 0.0411(9) Uani 1 1 d . . . . .
N1 N 0.5789(6) 0.3215(2) 0.35845(13) 0.0286(9) Uani 1 1 d . . . . .
N2 N 1.1173(7) 0.6065(2) 0.33906(16) 0.0370(10) Uani 1 1 d . . . . .
C1 C 0.6679(7) 0.3345(2) 0.31551(16) 0.0255(10) Uani 1 1 d . . . . .
C6 C 0.5095(8) 0.3553(3) 0.44102(17) 0.0308(11) Uani 1 1 d . . . . .
C9 C 0.3019(8) 0.3333(2) 0.52811(16) 0.0294(11) Uani 1 1 d . . . . .
C17 C 0.6200(8) 0.2842(2) 0.27596(17) 0.0291(11) Uani 1 1 d . . . . .
C5 C 0.6203(8) 0.3660(3) 0.39482(17) 0.0317(11) Uani 1 1 d . . . . .
C3 C 0.8585(8) 0.4323(3) 0.34527(17) 0.0327(11) Uani 1 1 d . . . . .
C18 C 0.1889(8) 0.3195(2) 0.57394(18) 0.0317(11) Uani 1 1 d . . . . .
C12 C 1.0171(8) 0.4870(3) 0.33653(18) 0.0328(12) Uani 1 1 d . . . . .
C11 C 0.3012(9) 0.3337(3) 0.44166(17) 0.0362(12) Uani 1 1 d . . . . .
H11A H 0.2297 0.3268 0.4129 0.043 Uiso 1 1 calc R U . . .
C2 C 0.8055(8) 0.3885(2) 0.30759(17) 0.0299(11) Uani 1 1 d . . . . .
H2A H 0.8626 0.3956 0.2773 0.036 Uiso 1 1 calc R U . . .
C4 C 0.7596(8) 0.4212(2) 0.38887(18) 0.0352(12) Uani 1 1 d . . . . .
H4A H 0.7862 0.4508 0.4144 0.042 Uiso 1 1 calc R U . . .
C10 C 0.1979(9) 0.3223(3) 0.48458(18) 0.0373(12) Uani 1 1 d . . . . .
H10A H 0.0582 0.3072 0.4845 0.045 Uiso 1 1 calc R U . . .
C7 C 0.6139(9) 0.3675(3) 0.48451(17) 0.0380(12) Uani 1 1 d . . . . .
H7A H 0.7527 0.3835 0.4846 0.046 Uiso 1 1 calc R U . . .
C13 C 0.9828(8) 0.5551(3) 0.34939(18) 0.0344(12) Uani 1 1 d . . . . .
H13A H 0.8598 0.5657 0.3661 0.041 Uiso 1 1 calc R U . . .
C8 C 0.5088(8) 0.3555(3) 0.52750(18) 0.0349(12) Uani 1 1 d . . . . .
H8A H 0.5795 0.3627 0.5563 0.042 Uiso 1 1 calc R U . . .
C16 C 1.2021(9) 0.4718(3) 0.3123(2) 0.0465(15) Uani 1 1 d . . . . .
H16A H 1.2325 0.4267 0.3033 0.056 Uiso 1 1 calc R U . . .
C14 C 1.2904(9) 0.5903(3) 0.3147(2) 0.0511(16) Uani 1 1 d . . . . .
H14A H 1.3825 0.6255 0.3060 0.061 Uiso 1 1 calc R U . . .
C15 C 1.3398(10) 0.5241(3) 0.3019(3) 0.0588(19) Uani 1 1 d . . . . .
H15A H 1.4663 0.5147 0.2861 0.071 Uiso 1 1 calc R U . . .

loop_
_atom_site_aniso_label
_atom_site_aniso_U_11
_atom_site_aniso_U_22
_atom_site_aniso_U_33
_atom_site_aniso_U_23
_atom_site_aniso_U_13
_atom_site_aniso_U_12
Co1 0.0343(4) 0.0295(5) 0.0209(4) 0.0024(3) -0.0041(3) 0.0000(3)
O5 0.0337(19) 0.041(2) 0.0259(17) 0.0065(15) -0.0007(15) -0.0012(16)
O2 0.042(2) 0.044(2) 0.0166(16) 0.0006(15) 0.0014(15) 0.0050(16)
O1 0.044(2) 0.0348(19) 0.0233(18) -0.0048(15) 0.0026(16) -0.0012(16)
O3 0.039(2) 0.052(2) 0.0247(19) 0.0038(17) 0.0075(16) -0.0064(17)
O4 0.047(2) 0.054(2) 0.0230(18) 0.0042(17) 0.0041(17) 0.0049(19)
N1 0.035(2) 0.031(2) 0.020(2) -0.0001(16) 0.0007(17) 0.0028(18)
N2 0.043(3) 0.029(2) 0.038(2) 0.000(2) 0.010(2) -0.001(2)
C1 0.027(3) 0.033(2) 0.017(2) -0.0005(19) 0.0080(19) 0.002(2)
C6 0.042(3) 0.029(3) 0.021(2) -0.004(2) 0.008(2) -0.003(2)
C9 0.035(3) 0.033(3) 0.020(2) 0.000(2) 0.004(2) 0.005(2)
C17 0.032(2) 0.032(3) 0.023(2) -0.003(2) -0.003(2) 0.001(2)
C5 0.043(3) 0.034(3) 0.018(2) -0.002(2) 0.007(2) -0.002(2)
C3 0.043(3) 0.030(3) 0.025(2) 0.001(2) 0.009(2) 0.003(2)
C18 0.040(3) 0.030(3) 0.026(2) 0.000(2) 0.009(2) 0.004(2)
C12 0.044(3) 0.029(3) 0.025(2) -0.001(2) 0.005(2) -0.002(2)
C11 0.044(3) 0.045(3) 0.020(2) -0.006(2) 0.002(2) -0.003(3)
C2 0.036(3) 0.032(2) 0.022(2) 0.001(2) 0.006(2) 0.004(2)
C4 0.050(3) 0.032(3) 0.024(2) -0.005(2) 0.009(2) -0.006(2)
C10 0.042(3) 0.043(3) 0.027(3) -0.004(2) 0.002(2) 0.003(2)
C7 0.048(3) 0.047(3) 0.019(2) -0.002(2) 0.006(2) -0.008(3)
C13 0.041(3) 0.033(3) 0.029(3) -0.003(2) 0.014(2) 0.000(2)
C8 0.039(3) 0.045(3) 0.020(2) -0.002(2) 0.005(2) -0.004(2)
C16 0.052(4) 0.034(3) 0.054(4) -0.008(3) 0.015(3) -0.002(3)
C14 0.045(3) 0.036(3) 0.072(4) -0.009(3) 0.019(3) -0.011(3)
C15 0.045(4) 0.049(4) 0.082(5) -0.017(3) 0.031(4) -0.002(3)

loop_
_atom_type_symbol
_atom_type_description
_atom_type_scat_dispersion_real
_atom_type_scat_dispersion_imag
_atom_type_scat_source
C C 0.0181 0.0091 'International Tables Vol C Tables 4.2.6.8 and 6.1.1.4'
H H 0.0000 0.0000 'International Tables Vol C Tables 4.2.6.8 and 6.1.1.4'
N N 0.0311 0.0180 'International Tables Vol C Tables 4.2.6.8 and 6.1.1.4'
O O 0.0492 0.0322 'International Tables Vol C Tables 4.2.6.8 and 6.1.1.4'
Co Co -2.3653 3.6143 'International Tables Vol C Tables 4.2.6.8 and 6.1.1.4'

loop_
_geom_angle_atom_site_label_1
_geom_angle_atom_site_label_2
_geom_angle_atom_site_label_3
_geom_angle
_geom_angle_site_symmetry_1
_geom_angle_site_symmetry_3
_geom_angle_publ_flag
O1 Co1 O5 99.33(14) . . ?
O1 Co1 O3 157.20(15) . 4_556 ?
O5 Co1 O3 103.46(14) . 4_556 ?
O1 Co1 N2 89.16(16) . 8_755 ?
O5 Co1 N2 92.53(16) . 8_755 ?
O3 Co1 N2 90.52(16) 4_556 8_755 ?
O1 Co1 N1 79.67(14) . . ?
O5 Co1 N1 92.25(14) . . ?
O3 Co1 N1 98.60(15) 4_556 . ?
N2 Co1 N1 168.43(16) 8_755 . ?
O1 Co1 O4 97.50(14) . 4_556 ?
O5 Co1 O4 161.98(13) . 4_556 ?
O3 Co1 O4 59.79(13) 4_556 4_556 ?
N2 Co1 O4 94.13(15) 8_755 4_556 ?
N1 Co1 O4 84.44(14) . 4_556 ?
O1 Co1 C18 127.48(16) . 4_556 ?
O5 Co1 C18 132.77(16) . 4_556 ?
O3 Co1 C18 29.85(15) 4_556 4_556 ?
N2 Co1 C18 93.92(16) 8_755 4_556 ?
N1 Co1 C18 90.56(15) . 4_556 ?
O4 Co1 C18 29.98(14) 4_556 4_556 ?
Co1 O5 H2 110.9 . . ?
Co1 O5 H1 110.4 . . ?
H2 O5 H1 108.1 . . ?
C17 O1 Co1 116.7(3) . . ?
C18 O3 Co1 94.8(3) . 4_456 ?
C18 O4 Co1 84.7(3) . 4_456 ?
C1 N1 C5 117.8(4) . . ?
C1 N1 Co1 106.3(3) . . ?
C5 N1 Co1 133.7(3) . . ?
C14 N2 C13 117.1(4) . . ?
C14 N2 Co1 121.7(4) . 8_765 ?
C13 N2 Co1 121.0(3) . 8_765 ?
N1 C1 C2 123.2(4) . . ?
N1 C1 C17 116.6(4) . . ?
C2 C1 C17 120.1(4) . . ?
C11 C6 C7 119.2(5) . . ?
C11 C6 C5 120.2(5) . . ?
C7 C6 C5 120.5(4) . . ?
C8 C9 C10 118.9(5) . . ?
C8 C9 C18 121.5(5) . . ?
C10 C9 C18 119.6(5) . . ?
O2 C17 O1 125.4(4) . . ?
O2 C17 C1 116.4(4) . . ?
O1 C17 C1 118.3(4) . . ?
N1 C5 C4 121.3(4) . . ?
N1 C5 C6 118.1(4) . . ?
C4 C5 C6 120.6(4) . . ?
C4 C3 C2 117.5(5) . . ?
C4 C3 C12 124.1(5) . . ?
C2 C3 C12 118.4(4) . . ?
O3 C18 O4 120.5(5) . . ?
O3 C18 C9 117.9(5) . . ?
O4 C18 C9 121.6(5) . . ?
O3 C18 Co1 55.3(3) . 4_456 ?
O4 C18 Co1 65.3(3) . 4_456 ?
C9 C18 Co1 172.3(4) . 4_456 ?
C16 C12 C13 117.6(5) . . ?
C16 C12 C3 120.0(5) . . ?
C13 C12 C3 122.4(5) . . ?
C6 C11 C10 120.6(5) . . ?
C6 C11 H11A 119.7 . . ?
C10 C11 H11A 119.7 . . ?
C1 C2 C3 119.6(4) . . ?
C1 C2 H2A 120.2 . . ?
C3 C2 H2A 120.2 . . ?
C3 C4 C5 120.5(5) . . ?
C3 C4 H4A 119.7 . . ?
C5 C4 H4A 119.7 . . ?
C11 C10 C9 120.5(5) . . ?
C11 C10 H10A 119.7 . . ?
C9 C10 H10A 119.7 . . ?
C8 C7 C6 119.6(5) . . ?
C8 C7 H7A 120.2 . . ?
C6 C7 H7A 120.2 . . ?
N2 C13 C12 123.6(5) . . ?
N2 C13 H13A 118.2 . . ?
C12 C13 H13A 118.2 . . ?
C9 C8 C7 121.1(5) . . ?
C9 C8 H8A 119.5 . . ?
C7 C8 H8A 119.5 . . ?
C15 C16 C12 118.9(5) . . ?
C15 C16 H16A 120.5 . . ?
C12 C16 H16A 120.5 . . ?
N2 C14 C15 123.1(5) . . ?
N2 C14 H14A 118.5 . . ?
C15 C14 H14A 118.5 . . ?
C16 C15 C14 119.6(5) . . ?
C16 C15 H15A 120.2 . . ?
C14 C15 H15A 120.2 . . ?

loop_
_geom_bond_atom_site_label_1
_geom_bond_atom_site_label_2
_geom_bond_distance
_geom_bond_site_symmetry_2
_geom_bond_publ_flag
Co1 O1 2.006(3) . ?
Co1 O5 2.059(3) . ?
Co1 O3 2.077(4) 4_556 ?
Co1 N2 2.151(4) 8_755 ?
Co1 N1 2.252(4) . ?
Co1 O4 2.296(4) 4_556 ?
Co1 C18 2.516(5) 4_556 ?
O5 H2 0.8714 . ?
O5 H1 0.8704 . ?
O2 C17 1.249(6) . ?
O1 C17 1.261(6) . ?
O3 C18 1.257(6) . ?
O3 Co1 2.077(4) 4_456 ?
O4 C18 1.263(6) . ?
O4 Co1 2.296(4) 4_456 ?
N1 C1 1.348(6) . ?
N1 C5 1.358(6) . ?
N2 C14 1.326(7) . ?
N2 C13 1.342(6) . ?
N2 Co1 2.151(4) 8_765 ?
C1 C2 1.377(6) . ?
C1 C17 1.505(6) . ?
C6 C11 1.381(7) . ?
C6 C7 1.402(7) . ?
C6 C5 1.482(6) . ?
C9 C8 1.376(7) . ?
C9 C10 1.398(7) . ?
C9 C18 1.490(6) . ?
C5 C4 1.396(7) . ?
C3 C4 1.385(6) . ?
C3 C2 1.393(7) . ?
C3 C12 1.480(7) . ?
C18 Co1 2.516(5) 4_456 ?
C12 C16 1.382(7) . ?
C12 C13 1.384(7) . ?
C11 C10 1.382(7) . ?
C11 H11A 0.9300 . ?
C2 H2A 0.9300 . ?
C4 H4A 0.9300 . ?
C10 H10A 0.9300 . ?
C7 C8 1.391(7) . ?
C7 H7A 0.9300 . ?
C13 H13A 0.9300 . ?
C8 H8A 0.9300 . ?
C16 C15 1.367(8) . ?
C16 H16A 0.9300 . ?
C14 C15 1.369(8) . ?
C14 H14A 0.9300 . ?
C15 H15A 0.9300 . ?

loop_
_geom_torsion_atom_site_label_1
_geom_torsion_atom_site_label_2
_geom_torsion_atom_site_label_3
_geom_torsion_atom_site_label_4
_geom_torsion
_geom_torsion_site_symmetry_1
_geom_torsion_site_symmetry_2
_geom_torsion_site_symmetry_3
_geom_torsion_site_symmetry_4
_geom_torsion_publ_flag
C5 N1 C1 C2 3.3(7) . . . . ?
Co1 N1 C1 C2 -162.2(4) . . . . ?
C5 N1 C1 C17 179.7(4) . . . . ?
Co1 N1 C1 C17 14.3(5) . . . . ?
Co1 O1 C17 O2 -168.0(4) . . . . ?
Co1 O1 C17 C1 12.5(6) . . . . ?
N1 C1 C17 O2 161.2(4) . . . . ?
C2 C1 C17 O2 -22.2(7) . . . . ?
N1 C1 C17 O1 -19.2(7) . . . . ?
C2 C1 C17 O1 157.4(4) . . . . ?
C1 N1 C5 C4 -3.6(7) . . . . ?
Co1 N1 C5 C4 156.9(4) . . . . ?
C1 N1 C5 C6 175.1(4) . . . . ?
Co1 N1 C5 C6 -24.4(7) . . . . ?
C11 C6 C5 N1 -37.6(7) . . . . ?
C7 C6 C5 N1 142.9(5) . . . . ?
C11 C6 C5 C4 141.1(5) . . . . ?
C7 C6 C5 C4 -38.4(7) . . . . ?
Co1 O3 C18 O4 -4.5(5) 4_456 . . . ?
Co1 O3 C18 C9 175.7(4) 4_456 . . . ?
Co1 O4 C18 O3 4.1(5) 4_456 . . . ?
Co1 O4 C18 C9 -176.1(4) 4_456 . . . ?
C8 C9 C18 O3 166.3(5) . . . . ?
C10 C9 C18 O3 -14.9(7) . . . . ?
C8 C9 C18 O4 -13.5(7) . . . . ?
C10 C9 C18 O4 165.3(5) . . . . ?
C4 C3 C12 C16 134.0(6) . . . . ?
C2 C3 C12 C16 -45.6(7) . . . . ?
C4 C3 C12 C13 -49.7(8) . . . . ?
C2 C3 C12 C13 130.7(5) . . . . ?
C7 C6 C11 C10 -1.8(8) . . . . ?
C5 C6 C11 C10 178.7(5) . . . . ?
N1 C1 C2 C3 0.3(7) . . . . ?
C17 C1 C2 C3 -176.1(4) . . . . ?
C4 C3 C2 C1 -3.4(7) . . . . ?
C12 C3 C2 C1 176.2(4) . . . . ?
C2 C3 C4 C5 3.0(8) . . . . ?
C12 C3 C4 C5 -176.5(5) . . . . ?
N1 C5 C4 C3 0.5(8) . . . . ?
C6 C5 C4 C3 -178.2(5) . . . . ?
C6 C11 C10 C9 0.8(8) . . . . ?
C8 C9 C10 C11 -0.1(8) . . . . ?
C18 C9 C10 C11 -178.9(5) . . . . ?
C11 C6 C7 C8 2.1(8) . . . . ?
C5 C6 C7 C8 -178.4(5) . . . . ?
C14 N2 C13 C12 0.7(8) . . . . ?
Co1 N2 C13 C12 174.9(4) 8_765 . . . ?
C16 C12 C13 N2 1.0(8) . . . . ?
C3 C12 C13 N2 -175.4(5) . . . . ?
C10 C9 C8 C7 0.4(8) . . . . ?
C18 C9 C8 C7 179.2(5) . . . . ?
C6 C7 C8 C9 -1.4(8) . . . . ?
C13 C12 C16 C15 -0.8(9) . . . . ?
C3 C12 C16 C15 175.7(6) . . . . ?
C13 N2 C14 C15 -2.8(10) . . . . ?
Co1 N2 C14 C15 -177.0(6) 8_765 . . . ?
C12 C16 C15 C14 -1.1(11) . . . . ?
N2 C14 C15 C16 3.1(11) . . . . ?
